data_1502565
loop_
_publ_author_name
'Zhou, Si-Li'
'Li, Jun-Long'
'Dong, Lin'
'Chen, Ying-Chun'

_publ_section_title
;
 Organocatalytic sequential hetero-Diels-Alder and Friedel-Crafts
 reaction: constructions of fused heterocycles with scaffold diversity.
;
_journal_issue 21
_journal_name_full 'Organic letters'
_journal_page_first 5874
_journal_page_last 5877
_journal_paper_doi 10.1021/ol202492x
_journal_volume 13
_journal_year 2011
_chemical_absolute_configuration ad
_chemical_formula_sum 'C30 H30 Cl N O6 S'
_chemical_formula_weight 568.06
_chemical_name_systematic
; 
 ? 
;
_space_group_IT_number 1
_symmetry_cell_setting triclinic
_symmetry_space_group_name_Hall 'P 1'
_symmetry_space_group_name_H-M 'P 1'
_atom_sites_solution_hydrogens geom
_atom_sites_solution_primary direct
_atom_sites_solution_secondary difmap
_audit_creation_method SHELXL-97
_cell_angle_alpha 69.237(8)
_cell_angle_beta 80.106(8)
_cell_angle_gamma 84.347(9)
_cell_formula_units_Z 1
_cell_length_a 8.185(2)
_cell_length_b 9.222(2)
_cell_length_c 10.247(2)
_cell_measurement_reflns_used 2547
_cell_measurement_temperature 153(2)
_cell_measurement_theta_max 29.12
_cell_measurement_theta_min 2.36
_cell_volume 711.9(3)
_computing_cell_refinement 'CrystalClear (Rigaku Inc., 2008)'
_computing_data_collection 'CrystalClear (Rigaku Inc., 2008)'
_computing_data_reduction 'CrystalClear (Rigaku Inc., 2008)'
_computing_structure_refinement 'SHELXL-97 (Sheldrick, 1997)'
_computing_structure_solution 'SHELXS-97 (Sheldrick, 1990)'
_diffrn_ambient_temperature 153(2)
_diffrn_detector_area_resol_mean 28.5714
_diffrn_measured_fraction_theta_full 0.966
_diffrn_measured_fraction_theta_max 0.966
_diffrn_measurement_device_type AFC10/Saturn724+
_diffrn_measurement_method 'phi and omega scans'
_diffrn_radiation_monochromator graphite
_diffrn_radiation_source 'Rotating Anode'
_diffrn_radiation_type MoK\a
_diffrn_radiation_wavelength 0.71073
_diffrn_reflns_av_R_equivalents 0.0174
_diffrn_reflns_av_sigmaI/netI 0.0377
_diffrn_reflns_limit_h_max 11
_diffrn_reflns_limit_h_min -11
_diffrn_reflns_limit_k_max 12
_diffrn_reflns_limit_k_min -11
_diffrn_reflns_limit_l_max 14
_diffrn_reflns_limit_l_min -13
_diffrn_reflns_number 7918
_diffrn_reflns_theta_full 29.14
_diffrn_reflns_theta_max 29.14
_diffrn_reflns_theta_min 3.07
_diffrn_standards_decay_% 0
_diffrn_standards_interval_count 0
_diffrn_standards_interval_time 0
_diffrn_standards_number 0
_exptl_absorpt_coefficient_mu 0.251
_exptl_absorpt_correction_T_max 0.9468
_exptl_absorpt_correction_T_min 0.8885
_exptl_absorpt_correction_type multi-scan
_exptl_crystal_colour Colorless
_exptl_crystal_density_diffrn 1.325
_exptl_crystal_density_method 'not measured'
_exptl_crystal_description Block
_exptl_crystal_F_000 298
_exptl_crystal_size_max 0.48
_exptl_crystal_size_mid 0.46
_exptl_crystal_size_min 0.22
_refine_diff_density_max 0.389
_refine_diff_density_min -0.403
_refine_diff_density_rms 0.042
_refine_ls_abs_structure_details 'Flack H D (1983), Acta Cryst. A39, 876-881'
_refine_ls_abs_structure_Flack 0.08(5)
_refine_ls_extinction_method none
_refine_ls_goodness_of_fit_ref 0.999
_refine_ls_hydrogen_treatment constr
_refine_ls_matrix_type full
_refine_ls_number_parameters 358
_refine_ls_number_reflns 5570
_refine_ls_number_restraints 3
_refine_ls_restrained_S_all 0.999
_refine_ls_R_factor_all 0.0464
_refine_ls_R_factor_gt 0.0400
_refine_ls_shift/su_max 0.001
_refine_ls_shift/su_mean 0.000
_refine_ls_structure_factor_coef Fsqd
_refine_ls_weighting_details 'calc w=1/[\s^2^(Fo^2^)+(0.0269P)^2^+0.2260P] where P=(Fo^2^+2Fc^2^)/3'
_refine_ls_weighting_scheme calc
_refine_ls_wR_factor_gt 0.0814
_refine_ls_wR_factor_ref 0.0837
_reflns_number_gt 4830
_reflns_number_total 5570
_reflns_threshold_expression >2sigma(I)
_cod_data_source_file ol202492x_si_002.cif
_cod_data_source_block 5c
_cod_depositor_comments
;
The following automatic conversions were performed:

'_symmetry_cell_setting' value 'Triclinic' changed to 'triclinic'
according to /home/saulius/struct/CIF-dictionaries/cif_core.dic
dictionary named 'cif_core.dic' version 2.4.1 from 2010-06-29.

Automatic conversion script
Id: cif_fix_values 1715 2011-07-08 13:25:40Z adriana 

The following automatic conversions were performed:

'_exptl_absorpt_correction_type' value 'Multi-scans' was replaced
with the value 'multi-scan' as specified in the replacement file
'src/cod-tools/trunk/data/replacement-values/replacement_values.lst'.

Automatic conversion script
Id: cif_fix_values 5376 2017-05-30 11:51:03Z andrius 
;
_cod_original_sg_symbol_H-M P1
_cod_database_code 1502565

loop_
_symmetry_equiv_pos_as_xyz
'x, y, z'

loop_
_atom_site_label
_atom_site_type_symbol
_atom_site_fract_x
_atom_site_fract_y
_atom_site_fract_z
_atom_site_U_iso_or_equiv
_atom_site_adp_type
_atom_site_occupancy
_atom_site_symmetry_multiplicity
_atom_site_calc_flag
_atom_site_refinement_flags
Cl1 Cl -0.12315(9) 0.47269(11) 0.32288(8) 0.0618(2) Uani 1 1 d .
S1 S 0.50848(9) -0.00341(7) 0.64047(7) 0.04547(19) Uani 1 1 d .
O1 O 0.4155(3) -0.1391(2) 0.7176(2) 0.0656(7) Uani 1 1 d .
O2 O 0.6848(3) -0.0151(3) 0.6093(2) 0.0632(7) Uani 1 1 d .
O3 O 0.3524(3) -0.1025(2) 0.9984(2) 0.0509(5) Uani 1 1 d .
O4 O 0.0995(3) -0.0755(2) 0.9348(3) 0.0695(7) Uani 1 1 d .
O5 O 0.8241(2) 0.5206(2) 1.00287(19) 0.0439(5) Uani 1 1 d .
O6 O 0.8312(2) 0.2228(2) 1.08620(18) 0.0406(4) Uani 1 1 d .
N1 N 0.4666(2) 0.1126(2) 0.73555(19) 0.0284(4) Uani 1 1 d .
C1 C 0.0658(3) 0.4470(3) 0.5232(3) 0.0306(5) Uani 1 1 d .
H1 H 0.0907 0.3435 0.5251 0.037 Uiso 1 1 calc R
C2 C -0.0395(3) 0.5435(3) 0.4333(3) 0.0389(6) Uani 1 1 d .
C3 C -0.0811(3) 0.6926(3) 0.4298(3) 0.0483(8) Uani 1 1 d .
H3 H -0.1546 0.7567 0.3685 0.058 Uiso 1 1 calc R
C4 C -0.0140(3) 0.7474(3) 0.5168(3) 0.0512(8) Uani 1 1 d .
H4 H -0.0414 0.8504 0.5152 0.061 Uiso 1 1 calc R
C5 C 0.0940(3) 0.6533(3) 0.6078(3) 0.0359(6) Uani 1 1 d .
H5 H 0.1393 0.6926 0.6674 0.043 Uiso 1 1 calc R
C6 C 0.1348(2) 0.5026(2) 0.6106(2) 0.0248(5) Uani 1 1 d .
C7 C 0.2612(2) 0.4026(2) 0.6998(2) 0.0215(4) Uani 1 1 d .
H7 H 0.2749 0.4532 0.7688 0.032(7) Uiso 1 1 calc R
C8 C 0.2042(3) 0.2424(2) 0.7850(2) 0.0268(5) Uani 1 1 d .
H8 H 0.0920 0.2321 0.8292 0.032 Uiso 1 1 calc R
C9 C 0.2998(3) 0.1135(2) 0.8031(2) 0.0292(5) Uani 1 1 d .
C10 C 0.5465(3) 0.2641(2) 0.6738(2) 0.0243(5) Uani 1 1 d .
H10 H 0.6391 0.2569 0.5985 0.029 Uiso 1 1 calc R
C11 C 0.4311(2) 0.4053(2) 0.6072(2) 0.0212(4) Uani 1 1 d .
H11 H 0.4171 0.4121 0.5101 0.032(7) Uiso 1 1 calc R
C12 C 0.5277(3) 0.5428(2) 0.6016(2) 0.0253(5) Uani 1 1 d .
H12A H 0.6098 0.5768 0.5148 0.030 Uiso 1 1 calc R
H12B H 0.4520 0.6318 0.6068 0.030 Uiso 1 1 calc R
C13 C 0.6126(2) 0.4735(2) 0.7323(2) 0.0237(4) Uani 1 1 d .
C14 C 0.6820(3) 0.5486(3) 0.8042(2) 0.0277(5) Uani 1 1 d .
H14 H 0.6789 0.6587 0.7737 0.033 Uiso 1 1 calc R
C15 C 0.7560(3) 0.4608(3) 0.9211(2) 0.0288(5) Uani 1 1 d .
C16 C 0.7587(3) 0.2970(3) 0.9676(2) 0.0295(5) Uani 1 1 d .
C17 C 0.6909(3) 0.2233(2) 0.8947(2) 0.0257(5) Uani 1 1 d .
H17 H 0.6940 0.1133 0.9242 0.031 Uiso 1 1 calc R
C18 C 0.6177(2) 0.3135(2) 0.7769(2) 0.0230(4) Uani 1 1 d .
C19 C 0.4289(4) 0.0940(3) 0.4809(3) 0.0395(6) Uani 1 1 d .
C20 C 0.5247(4) 0.1990(4) 0.3691(3) 0.0487(7) Uani 1 1 d .
H20 H 0.6346 0.2164 0.3765 0.058 Uiso 1 1 calc R
C21 C 0.4578(4) 0.2787(4) 0.2457(3) 0.0517(8) Uani 1 1 d .
H21 H 0.5228 0.3514 0.1691 0.062 Uiso 1 1 calc R
C22 C 0.2991(4) 0.2540(3) 0.2329(3) 0.0463(7) Uani 1 1 d .
C23 C 0.2058(4) 0.1481(4) 0.3464(3) 0.0535(8) Uani 1 1 d .
H23 H 0.0965 0.1294 0.3385 0.064 Uiso 1 1 calc R
C24 C 0.2689(4) 0.0690(3) 0.4712(3) 0.0502(8) Uani 1 1 d .
H24 H 0.2027 -0.0014 0.5488 0.060 Uiso 1 1 calc R
C25 C 0.2319(5) 0.3375(4) 0.0959(3) 0.0664(10) Uani 1 1 d .
H25A H 0.3206 0.3947 0.0245 0.100 Uiso 1 1 calc R
H25B H 0.1411 0.4102 0.1106 0.100 Uiso 1 1 calc R
H25C H 0.1905 0.2616 0.0638 0.100 Uiso 1 1 calc R
C26 C 0.2375(4) -0.0342(3) 0.9154(3) 0.0443(7) Uani 1 1 d .
C27 C 0.3025(6) -0.2429(4) 1.1167(4) 0.0945(15) Uani 1 1 d .
H27A H 0.1834 -0.2332 1.1534 0.113 Uiso 1 1 calc R
H27B H 0.3194 -0.3339 1.0853 0.113 Uiso 1 1 calc R
C28 C 0.4030(6) -0.2634(5) 1.2268(4) 0.1029(17) Uani 1 1 d .
H28A H 0.3724 -0.1815 1.2678 0.154 Uiso 1 1 calc R
H28B H 0.5206 -0.2574 1.1862 0.154 Uiso 1 1 calc R
H28C H 0.3835 -0.3650 1.3006 0.154 Uiso 1 1 calc R
C29 C 0.8286(4) 0.6861(3) 0.9572(3) 0.0500(8) Uani 1 1 d .
H29A H 0.7150 0.7311 0.9569 0.075 Uiso 1 1 calc R
H29B H 0.8906 0.7251 0.8616 0.075 Uiso 1 1 calc R
H29C H 0.8832 0.7153 1.0216 0.075 Uiso 1 1 calc R
C30 C 0.8188(4) 0.0582(3) 1.1464(3) 0.0559(8) Uani 1 1 d .
H30A H 0.8760 0.0104 1.0787 0.084 Uiso 1 1 calc R
H30B H 0.7016 0.0323 1.1693 0.084 Uiso 1 1 calc R
H30C H 0.8703 0.0190 1.2327 0.084 Uiso 1 1 calc R

loop_
_atom_site_aniso_label
_atom_site_aniso_U_11
_atom_site_aniso_U_22
_atom_site_aniso_U_33
_atom_site_aniso_U_23
_atom_site_aniso_U_13
_atom_site_aniso_U_12
Cl1 0.0433(4) 0.1012(7) 0.0411(4) -0.0170(4) -0.0238(3) -0.0020(4)
S1 0.0726(5) 0.0282(3) 0.0468(4) -0.0231(3) -0.0289(3) 0.0205(3)
O1 0.128(2) 0.0164(9) 0.0632(14) -0.0157(9) -0.0448(14) 0.0074(11)
O2 0.0694(14) 0.0649(14) 0.0698(14) -0.0437(12) -0.0306(11) 0.0437(12)
O3 0.0688(13) 0.0308(10) 0.0425(11) 0.0110(8) -0.0256(9) -0.0128(9)
O4 0.0669(15) 0.0401(12) 0.0891(17) 0.0076(11) -0.0290(13) -0.0278(11)
O5 0.0572(12) 0.0332(10) 0.0443(10) -0.0038(8) -0.0298(9) -0.0126(8)
O6 0.0485(11) 0.0310(9) 0.0392(10) 0.0023(8) -0.0275(8) -0.0050(8)
N1 0.0418(11) 0.0172(9) 0.0291(10) -0.0092(8) -0.0140(8) 0.0054(8)
C1 0.0232(10) 0.0367(13) 0.0288(12) -0.0067(10) -0.0079(9) 0.0020(9)
C2 0.0237(12) 0.0524(16) 0.0303(13) 0.0016(12) -0.0080(9) -0.0071(11)
C3 0.0236(12) 0.0406(15) 0.0568(17) 0.0166(13) -0.0140(11) -0.0043(10)
C4 0.0293(13) 0.0238(13) 0.082(2) 0.0034(14) -0.0070(14) 0.0025(10)
C5 0.0222(11) 0.0247(12) 0.0561(16) -0.0087(11) -0.0048(10) -0.0012(9)
C6 0.0181(10) 0.0243(11) 0.0255(11) -0.0021(9) 0.0007(8) -0.0022(8)
C7 0.0245(10) 0.0209(10) 0.0209(10) -0.0081(8) -0.0066(8) 0.0007(8)
C8 0.0313(11) 0.0254(11) 0.0232(11) -0.0037(9) -0.0102(9) -0.0062(9)
C9 0.0411(13) 0.0215(11) 0.0272(11) -0.0054(9) -0.0150(10) -0.0058(9)
C10 0.0271(11) 0.0212(11) 0.0224(10) -0.0052(9) -0.0072(8) 0.0062(8)
C11 0.0239(10) 0.0211(10) 0.0179(10) -0.0056(8) -0.0067(8) 0.0039(8)
C12 0.0258(10) 0.0230(11) 0.0235(11) -0.0022(9) -0.0068(8) -0.0011(8)
C13 0.0194(10) 0.0230(11) 0.0241(11) -0.0017(9) -0.0050(8) -0.0016(8)
C14 0.0285(11) 0.0213(11) 0.0307(12) -0.0017(9) -0.0105(9) -0.0055(8)
C15 0.0266(11) 0.0290(12) 0.0293(12) -0.0038(9) -0.0101(9) -0.0082(9)
C16 0.0272(11) 0.0283(12) 0.0297(12) -0.0020(10) -0.0130(9) -0.0013(9)
C17 0.0247(11) 0.0218(11) 0.0284(11) -0.0040(9) -0.0094(9) 0.0022(8)
C18 0.0207(10) 0.0213(11) 0.0257(11) -0.0064(9) -0.0038(8) -0.0007(8)
C19 0.0591(17) 0.0359(14) 0.0339(13) -0.0226(12) -0.0169(12) 0.0084(12)
C20 0.0453(16) 0.073(2) 0.0347(15) -0.0288(15) -0.0066(12) 0.0065(14)
C21 0.0583(18) 0.072(2) 0.0269(13) -0.0224(14) 0.0001(12) -0.0051(15)
C22 0.0642(19) 0.0517(18) 0.0345(14) -0.0250(14) -0.0177(13) 0.0016(14)
C23 0.069(2) 0.0527(18) 0.0492(17) -0.0187(15) -0.0280(15) -0.0148(15)
C24 0.079(2) 0.0354(15) 0.0422(16) -0.0108(13) -0.0232(15) -0.0175(14)
C25 0.086(3) 0.083(3) 0.0382(17) -0.0219(17) -0.0305(16) -0.0009(19)
C26 0.0592(18) 0.0253(13) 0.0469(16) -0.0024(11) -0.0195(13) -0.0128(12)
C27 0.118(3) 0.054(2) 0.072(3) 0.0395(19) -0.028(2) -0.028(2)
C28 0.107(4) 0.105(4) 0.048(2) 0.039(2) -0.018(2) -0.014(3)
C29 0.071(2) 0.0361(15) 0.0455(16) -0.0059(13) -0.0217(14) -0.0254(14)
C30 0.078(2) 0.0334(15) 0.0528(17) 0.0043(13) -0.0432(16) 0.0001(14)

loop_
_atom_type_symbol
_atom_type_description
_atom_type_scat_dispersion_real
_atom_type_scat_dispersion_imag
_atom_type_scat_source
C C 0.0033 0.0016 'International Tables Vol C Tables 4.2.6.8 and 6.1.1.4'
H H 0.0000 0.0000 'International Tables Vol C Tables 4.2.6.8 and 6.1.1.4'
N N 0.0061 0.0033 'International Tables Vol C Tables 4.2.6.8 and 6.1.1.4'
O O 0.0106 0.0060 'International Tables Vol C Tables 4.2.6.8 and 6.1.1.4'
S S 0.1246 0.1234 'International Tables Vol C Tables 4.2.6.8 and 6.1.1.4'
Cl Cl 0.1484 0.1585 'International Tables Vol C Tables 4.2.6.8 and 6.1.1.4'

loop_
_geom_angle_atom_site_label_1
_geom_angle_atom_site_label_2
_geom_angle_atom_site_label_3
_geom_angle
O2 S1 O1 120.52(13)
O2 S1 N1 106.28(12)
O1 S1 N1 105.92(12)
O2 S1 C19 108.28(14)
O1 S1 C19 108.58(14)
N1 S1 C19 106.43(10)
C26 O3 C27 115.6(3)
C15 O5 C29 116.69(19)
C16 O6 C30 116.9(2)
C9 N1 C10 116.54(16)
C9 N1 S1 115.13(16)
C10 N1 S1 115.64(15)
C2 C1 C6 119.7(2)
C2 C1 H1 120.2
C6 C1 H1 120.2
C3 C2 C1 121.8(3)
C3 C2 Cl1 119.13(19)
C1 C2 Cl1 119.1(2)
C2 C3 C4 118.6(2)
C2 C3 H3 120.7
C4 C3 H3 120.7
C3 C4 C5 121.0(2)
C3 C4 H4 119.5
C5 C4 H4 119.5
C6 C5 C4 119.8(3)
C6 C5 H5 120.1
C4 C5 H5 120.1
C5 C6 C1 119.1(2)
C5 C6 C7 120.8(2)
C1 C6 C7 119.93(19)
C8 C7 C6 113.01(17)
C8 C7 C11 113.69(17)
C6 C7 C11 109.83(16)
C8 C7 H7 106.6
C6 C7 H7 106.6
C11 C7 H7 106.6
C9 C8 C7 124.6(2)
C9 C8 H8 117.7
C7 C8 H8 117.7
C8 C9 N1 123.0(2)
C8 C9 C26 118.4(2)
N1 C9 C26 118.0(2)
N1 C10 C18 114.80(17)
N1 C10 C11 115.39(18)
C18 C10 C11 102.59(17)
N1 C10 H10 107.9
C18 C10 H10 107.9
C11 C10 H10 107.9
C12 C11 C7 109.47(17)
C12 C11 C10 102.36(16)
C7 C11 C10 112.40(16)
C12 C11 H11 110.8
C7 C11 H11 110.8
C10 C11 H11 110.8
C13 C12 C11 102.09(16)
C13 C12 H12A 111.4
C11 C12 H12A 111.4
C13 C12 H12B 111.4
C11 C12 H12B 111.4
H12A C12 H12B 109.2
C18 C13 C14 120.25(19)
C18 C13 C12 110.65(19)
C14 C13 C12 129.09(19)
C15 C14 C13 119.1(2)
C15 C14 H14 120.4
C13 C14 H14 120.4
O5 C15 C14 124.7(2)
O5 C15 C16 114.79(19)
C14 C15 C16 120.4(2)
O6 C16 C17 124.8(2)
O6 C16 C15 115.2(2)
C17 C16 C15 120.00(19)
C16 C17 C18 118.8(2)
C16 C17 H17 120.6
C18 C17 H17 120.6
C13 C18 C17 121.3(2)
C13 C18 C10 108.92(18)
C17 C18 C10 129.58(19)
C24 C19 C20 120.7(2)
C24 C19 S1 119.3(2)
C20 C19 S1 120.0(2)
C19 C20 C21 119.2(3)
C19 C20 H20 120.4
C21 C20 H20 120.4
C22 C21 C20 121.1(3)
C22 C21 H21 119.5
C20 C21 H21 119.5
C21 C22 C23 118.6(3)
C21 C22 C25 120.0(3)
C23 C22 C25 121.4(3)
C22 C23 C24 121.4(3)
C22 C23 H23 119.3
C24 C23 H23 119.3
C19 C24 C23 119.0(3)
C19 C24 H24 120.5
C23 C24 H24 120.5
C22 C25 H25A 109.5
C22 C25 H25B 109.5
H25A C25 H25B 109.5
C22 C25 H25C 109.5
H25A C25 H25C 109.5
H25B C25 H25C 109.5
O4 C26 O3 125.0(3)
O4 C26 C9 124.1(2)
O3 C26 C9 110.6(2)
C28 C27 O3 108.4(3)
C28 C27 H27A 110.0
O3 C27 H27A 110.0
C28 C27 H27B 110.0
O3 C27 H27B 110.0
H27A C27 H27B 108.4
C27 C28 H28A 109.5
C27 C28 H28B 109.5
H28A C28 H28B 109.5
C27 C28 H28C 109.5
H28A C28 H28C 109.5
H28B C28 H28C 109.5
O5 C29 H29A 109.5
O5 C29 H29B 109.5
H29A C29 H29B 109.5
O5 C29 H29C 109.5
H29A C29 H29C 109.5
H29B C29 H29C 109.5
O6 C30 H30A 109.5
O6 C30 H30B 109.5
H30A C30 H30B 109.5
O6 C30 H30C 109.5
H30A C30 H30C 109.5
H30B C30 H30C 109.5

loop_
_geom_bond_atom_site_label_1
_geom_bond_atom_site_label_2
_geom_bond_distance
Cl1 C2 1.747(3)
S1 O2 1.426(2)
S1 O1 1.431(2)
S1 N1 1.6626(19)
S1 C19 1.765(3)
O3 C26 1.336(3)
O3 C27 1.461(3)
O4 C26 1.189(3)
O5 C15 1.366(3)
O5 C29 1.431(3)
O6 C16 1.369(3)
O6 C30 1.428(3)
N1 C9 1.421(3)
N1 C10 1.480(3)
C1 C2 1.387(3)
C1 C6 1.394(3)
C1 H1 0.9500
C2 C3 1.373(4)
C3 C4 1.376(4)
C3 H3 0.9500
C4 C5 1.401(3)
C4 H4 0.9500
C5 C6 1.389(3)
C5 H5 0.9500
C6 C7 1.515(3)
C7 C8 1.498(3)
C7 C11 1.540(3)
C7 H7 1.0000
C8 C9 1.330(3)
C8 H8 0.9500
C9 C26 1.504(3)
C10 C18 1.506(3)
C10 C11 1.550(3)
C10 H10 1.0000
C11 C12 1.538(3)
C11 H11 1.0000
C12 C13 1.520(3)
C12 H12A 0.9900
C12 H12B 0.9900
C13 C18 1.380(3)
C13 C14 1.389(3)
C14 C15 1.386(3)
C14 H14 0.9500
C15 C16 1.413(3)
C16 C17 1.380(3)
C17 C18 1.395(3)
C17 H17 0.9500
C19 C24 1.378(4)
C19 C20 1.386(4)
C20 C21 1.392(4)
C20 H20 0.9500
C21 C22 1.377(4)
C21 H21 0.9500
C22 C23 1.387(4)
C22 C25 1.510(4)
C23 C24 1.387(4)
C23 H23 0.9500
C24 H24 0.9500
C25 H25A 0.9800
C25 H25B 0.9800
C25 H25C 0.9800
C27 C28 1.457(6)
C27 H27A 0.9900
C27 H27B 0.9900
C28 H28A 0.9800
C28 H28B 0.9800
C28 H28C 0.9800
C29 H29A 0.9800
C29 H29B 0.9800
C29 H29C 0.9800
C30 H30A 0.9800
C30 H30B 0.9800
C30 H30C 0.9800

loop_
_geom_torsion_atom_site_label_1
_geom_torsion_atom_site_label_2
_geom_torsion_atom_site_label_3
_geom_torsion_atom_site_label_4
_geom_torsion
O2 S1 N1 C9 -167.10(16)
O1 S1 N1 C9 -37.79(18)
C19 S1 N1 C9 77.65(18)
O2 S1 N1 C10 52.31(18)
O1 S1 N1 C10 -178.38(16)
C19 S1 N1 C10 -62.94(19)
C6 C1 C2 C3 -1.4(3)
C6 C1 C2 Cl1 179.25(17)
C1 C2 C3 C4 0.9(4)
Cl1 C2 C3 C4 -179.8(2)
C2 C3 C4 C5 -0.2(4)
C3 C4 C5 C6 0.1(4)
C4 C5 C6 C1 -0.6(3)
C4 C5 C6 C7 175.4(2)
C2 C1 C6 C5 1.2(3)
C2 C1 C6 C7 -174.8(2)
C5 C6 C7 C8 133.2(2)
C1 C6 C7 C8 -50.9(3)
C5 C6 C7 C11 -98.7(2)
C1 C6 C7 C11 77.2(2)
C6 C7 C8 C9 138.6(2)
C11 C7 C8 C9 12.5(3)
C7 C8 C9 N1 -4.0(3)
C7 C8 C9 C26 167.0(2)
C10 N1 C9 C8 16.0(3)
S1 N1 C9 C8 -124.3(2)
C10 N1 C9 C26 -155.1(2)
S1 N1 C9 C26 64.7(2)
C9 N1 C10 C18 82.9(2)
S1 N1 C10 C18 -137.10(16)
C9 N1 C10 C11 -36.1(3)
S1 N1 C10 C11 103.88(18)
C8 C7 C11 C12 -144.09(17)
C6 C7 C11 C12 88.2(2)
C8 C7 C11 C10 -31.0(2)
C6 C7 C11 C10 -158.77(18)
N1 C10 C11 C12 161.07(18)
C18 C10 C11 C12 35.5(2)
N1 C10 C11 C7 43.7(3)
C18 C10 C11 C7 -81.9(2)
C7 C11 C12 C13 86.34(18)
C10 C11 C12 C13 -33.1(2)
C11 C12 C13 C18 19.3(2)
C11 C12 C13 C14 -161.8(2)
C18 C13 C14 C15 -0.1(3)
C12 C13 C14 C15 -179.0(2)
C29 O5 C15 C14 -4.6(3)
C29 O5 C15 C16 178.1(2)
C13 C14 C15 O5 -178.0(2)
C13 C14 C15 C16 -0.8(3)
C30 O6 C16 C17 -7.2(4)
C30 O6 C16 C15 172.7(2)
O5 C15 C16 O6 -0.9(3)
C14 C15 C16 O6 -178.3(2)
O5 C15 C16 C17 178.9(2)
C14 C15 C16 C17 1.5(3)
O6 C16 C17 C18 178.7(2)
C15 C16 C17 C18 -1.2(3)
C14 C13 C18 C17 0.5(3)
C12 C13 C18 C17 179.52(18)
C14 C13 C18 C10 -175.48(19)
C12 C13 C18 C10 3.6(2)
C16 C17 C18 C13 0.2(3)
C16 C17 C18 C10 175.2(2)
N1 C10 C18 C13 -150.76(17)
C11 C10 C18 C13 -24.8(2)
N1 C10 C18 C17 33.7(3)
C11 C10 C18 C17 159.7(2)
O2 S1 C19 C24 154.9(2)
O1 S1 C19 C24 22.5(3)
N1 S1 C19 C24 -91.2(2)
O2 S1 C19 C20 -27.6(2)
O1 S1 C19 C20 -160.1(2)
N1 S1 C19 C20 86.3(2)
C24 C19 C20 C21 -0.4(4)
S1 C19 C20 C21 -177.8(2)
C19 C20 C21 C22 -0.5(4)
C20 C21 C22 C23 0.4(4)
C20 C21 C22 C25 -177.6(3)
C21 C22 C23 C24 0.6(4)
C25 C22 C23 C24 178.6(3)
C20 C19 C24 C23 1.4(4)
S1 C19 C24 C23 178.8(2)
C22 C23 C24 C19 -1.4(4)
C27 O3 C26 O4 3.4(5)
C27 O3 C26 C9 176.7(3)
C8 C9 C26 O4 43.8(4)
N1 C9 C26 O4 -144.7(3)
C8 C9 C26 O3 -129.5(2)
N1 C9 C26 O3 42.0(3)
C26 O3 C27 C28 -155.3(3)
